data_4023407
loop_
_publ_author_name
'Jos\'e M. Concell\'on'
'Humberto Rodr\'iguez-Solla'
'Carmen M\'ejica'
'Elena G. Blanco'
'Santiago Garc\'ia-Granda'
'M. Rosario D\'iaz'

_publ_contact_author
;     Santiago Garc\'ia-Granda
      Departamento de Qu\'imica F\'isica y Anal\'itica
      Facultad de Qu\'imica
      Universidad de Oviedo
      Avda. Juli\'an Claver\'ia, 8
      33071 Oviedo
      Spain
;
_publ_contact_author_email sgg@uniovi.es
_publ_contact_author_fax '0034 98 5103125'
_publ_contact_author_phone '0034 98 5103477'
_publ_section_title
;
 CrCl~2~-Promoted Stereospecific and Stereoselective Alkyl- and
 Silylcyclopropanation of \a,\b-Unsaturated Amides
;
_journal_name_full 'Journal of Organic Chemistry'
_journal_page_first 3828
_journal_page_last 3836
_journal_paper_doi 10.1021/jo800103t
_journal_volume 73
_journal_year 2008
_chemical_formula_moiety 'C22 H28 O Si'
_chemical_formula_sum 'C22 H28 O Si'
_chemical_formula_weight 336.55
_chemical_name_systematic
;
 ?
;
_space_group_IT_number 14
_symmetry_cell_setting monoclinic
_symmetry_space_group_name_Hall '-P 2ybc'
_symmetry_space_group_name_H-M 'P 1 21/c 1'
_atom_sites_solution_hydrogens geom
_atom_sites_solution_primary direct
_atom_sites_solution_secondary difmap
_audit_creation_method SHELXL-97
_cell_angle_alpha 90.00
_cell_angle_beta 92.000(2)
_cell_angle_gamma 90.00
_cell_formula_units_Z 4
_cell_length_a 14.5059(3)
_cell_length_b 6.17440(10)
_cell_length_c 22.7859(4)
_cell_measurement_reflns_used 3374
_cell_measurement_temperature 293(2)
_cell_measurement_theta_max 69
_cell_measurement_theta_min 3
_cell_volume 2039.58(6)
_computing_cell_refinement 'HKL Scalepack (Otwinowski & Minor 1997)'
_computing_data_collection 'Collect (Nonius BV, 1997-2000)'
_computing_data_reduction 'HKL Denzo and Scalepack (Otwinowski & Minor 1997)'
_computing_molecular_graphics 'PLATON (Spek, 2001)'
_computing_publication_material 'SHELX-97 (Sheldrick, 1997)'
_computing_structure_refinement 'SHELXL-97 (Sheldrick, 1997)'
_computing_structure_solution 'SHELXS-97 (Sheldrick, 1990)'
_diffrn_ambient_temperature 293(2)
_diffrn_detector_area_resol_mean 9
_diffrn_measured_fraction_theta_full 0.937
_diffrn_measured_fraction_theta_max 0.937
_diffrn_measurement_device '95mm CCD camera on \k-goniostat'
_diffrn_measurement_device_type KappaCCD
_diffrn_measurement_method '\w scans'
_diffrn_radiation_monochromator 'horizontally mounted graphite crystal'
_diffrn_radiation_source 'fine-focus sealed tube'
_diffrn_radiation_type CuK\a
_diffrn_radiation_wavelength 1.5418
_diffrn_reflns_av_R_equivalents 0.0000
_diffrn_reflns_av_sigmaI/netI 0.0603
_diffrn_reflns_limit_h_max 16
_diffrn_reflns_limit_h_min -17
_diffrn_reflns_limit_k_max 7
_diffrn_reflns_limit_k_min 0
_diffrn_reflns_limit_l_max 26
_diffrn_reflns_limit_l_min 0
_diffrn_reflns_number 3374
_diffrn_reflns_theta_full 66.40
_diffrn_reflns_theta_max 66.40
_diffrn_reflns_theta_min 3.88
_diffrn_standards_number 0
_exptl_absorpt_coefficient_mu 1.034
_exptl_absorpt_correction_T_max 0.934
_exptl_absorpt_correction_T_min 0.861
_exptl_absorpt_correction_type refdelf
_exptl_absorpt_process_details
;
Parkin S,Moezzi B & Hope H, (1995) J. Appl. Cryst. 28, 53-56
Cubic fit to sin(theta)/lambda - 24 parameters
;
_exptl_crystal_colour Colourless
_exptl_crystal_density_diffrn 1.096
_exptl_crystal_density_method 'not measured'
_exptl_crystal_description Prism
_exptl_crystal_F_000 728
_exptl_crystal_size_max 0.18
_exptl_crystal_size_mid 0.13
_exptl_crystal_size_min 0.075
_refine_diff_density_max 0.112
_refine_diff_density_min -0.175
_refine_diff_density_rms 0.028
_refine_ls_abs_structure_details
;
 Absolute Configuration of C2 = S
 Absolute Configuration of C3 = R
 Absolute Configuration of C4 = S
;
_refine_ls_extinction_method none
_refine_ls_goodness_of_fit_ref 0.839
_refine_ls_hydrogen_treatment mixed
_refine_ls_matrix_type full
_refine_ls_number_parameters 269
_refine_ls_number_reflns 3374
_refine_ls_number_restraints 0
_refine_ls_restrained_S_all 0.839
_refine_ls_R_factor_all 0.0702
_refine_ls_R_factor_gt 0.0345
_refine_ls_shift/su_max 0.000
_refine_ls_shift/su_mean 0.000
_refine_ls_structure_factor_coef Fsqd
_refine_ls_weighting_details 'calc w=1/[\s^2^(Fo^2^)+(0.0402P)^2^+0.0000P] where P=(Fo^2^+2Fc^2^)/3'
_refine_ls_weighting_scheme calc
_refine_ls_wR_factor_gt 0.0728
_refine_ls_wR_factor_ref 0.0853
_reflns_number_gt 1717
_reflns_number_total 3374
_reflns_threshold_expression >2sigma(I)
_cod_data_source_file jo800103t-File002.cif
_cod_data_source_block 7d
_cod_depositor_comments
;
The following automatic conversions were performed:
'_symmetry_cell_setting' value 'Monoclinic' changed to 'monoclinic'
according to '/home/saulius/struct/CIF-dictionaries/cif_core.dic'
dictionary named 'cif_core.dic' version 2.4.1 from 2010-06-29.

Automatic conversion script
Id: cif_fix_enum 1527 2010-12-29 10:47:43Z saulius 
;
_cod_original_sg_symbol_Hall '-p 2ybc'
_cod_original_sg_symbol_H-M 'P 21/c'
_cod_database_code 4023407

loop_
_symmetry_equiv_pos_as_xyz
'x, y, z'
'-x, y+1/2, -z+1/2'
'-x, -y, -z'
'x, -y-1/2, z-1/2'

loop_
_atom_site_label
_atom_site_type_symbol
_atom_site_fract_x
_atom_site_fract_y
_atom_site_fract_z
_atom_site_U_iso_or_equiv
_atom_site_adp_type
_atom_site_occupancy
_atom_site_symmetry_multiplicity
_atom_site_calc_flag
_atom_site_refinement_flags
_atom_site_disorder_assembly
_atom_site_disorder_group
Si1 Si 0.30409(4) 0.15320(9) 0.04721(3) 0.06394(18) Uani 1 1 d . . .
O1 O 0.20447(12) 0.5526(3) 0.20361(8) 0.1056(6) Uani 1 1 d . . .
C1 C 0.21600(15) 0.3580(4) 0.21148(9) 0.0760(6) Uani 1 1 d . . .
C2 C 0.28335(15) 0.2391(4) 0.17555(9) 0.0678(6) Uani 1 1 d . . .
C3 C 0.29979(15) 0.3261(4) 0.11402(9) 0.0648(5) Uani 1 1 d . . .
C4 C 0.37181(14) 0.3534(4) 0.16245(9) 0.0655(5) Uani 1 1 d . . .
C5 C 0.46277(14) 0.2418(3) 0.16238(8) 0.0647(5) Uani 1 1 d . . .
C6 C 0.53496(17) 0.3409(5) 0.13395(11) 0.0839(7) Uani 1 1 d . . .
C7 C 0.6205(2) 0.2485(6) 0.13261(13) 0.1044(9) Uani 1 1 d . . .
C8 C 0.6368(2) 0.0528(6) 0.15957(12) 0.1008(9) Uani 1 1 d . . .
C9 C 0.5681(2) -0.0453(5) 0.18850(11) 0.0879(8) Uani 1 1 d . . .
C10 C 0.48139(17) 0.0472(4) 0.19029(10) 0.0755(6) Uani 1 1 d . . .
C11 C 0.36525(17) 0.3041(4) -0.00994(10) 0.0966(8) Uani 1 1 d . . .
H11A H 0.3307 0.4315 -0.0207 0.145 Uiso 1 1 calc R . .
H11B H 0.3714 0.2137 -0.0438 0.145 Uiso 1 1 calc R . .
H11C H 0.4253 0.3455 0.0051 0.145 Uiso 1 1 calc R . .
C12 C 0.36557(18) -0.1067(3) 0.06142(11) 0.0965(8) Uani 1 1 d . . .
H12A H 0.3645 -0.1919 0.0262 0.145 Uiso 1 1 calc R . .
H12B H 0.3356 -0.1849 0.0918 0.145 Uiso 1 1 calc R . .
H12C H 0.4283 -0.0776 0.0737 0.145 Uiso 1 1 calc R . .
C13 C 0.17731(18) -0.0328(5) -0.03481(11) 0.1091(9) Uani 1 1 d . . .
H13A H 0.1140 -0.0576 -0.0467 0.164 Uiso 1 1 calc R . .
H13B H 0.2077 -0.1693 -0.0282 0.164 Uiso 1 1 calc R . .
H13C H 0.2075 0.0451 -0.0651 0.164 Uiso 1 1 calc R . .
C14 C 0.13167(18) -0.0283(5) 0.06956(12) 0.1240(11) Uani 1 1 d . . .
H14A H 0.1246 0.0612 0.1036 0.186 Uiso 1 1 calc R . .
H14B H 0.1673 -0.1542 0.0802 0.186 Uiso 1 1 calc R . .
H14C H 0.0720 -0.0722 0.0544 0.186 Uiso 1 1 calc R . .
C15 C 0.12871(19) 0.3122(5) 0.01103(14) 0.1268(11) Uani 1 1 d . . .
H15A H 0.1583 0.3941 -0.0188 0.190 Uiso 1 1 calc R . .
H15B H 0.1282 0.3953 0.0466 0.190 Uiso 1 1 calc R . .
H15C H 0.0665 0.2798 -0.0018 0.190 Uiso 1 1 calc R . .
C16 C 0.18163(15) 0.1006(4) 0.02222(9) 0.0767(6) Uani 1 1 d . . .
C17 C 0.16369(15) 0.2424(4) 0.25688(9) 0.0746(6) Uani 1 1 d . . .
C18 C 0.18640(19) 0.0396(5) 0.27714(11) 0.0917(8) Uani 1 1 d . . .
C19 C 0.1368(2) -0.0575(7) 0.32088(14) 0.1141(9) Uani 1 1 d . . .
C20 C 0.0639(3) 0.0455(9) 0.34375(15) 0.1257(12) Uani 1 1 d . . .
C21 C 0.0392(2) 0.2452(9) 0.32326(16) 0.1303(13) Uani 1 1 d . . .
C22 C 0.08840(18) 0.3452(6) 0.28038(12) 0.1010(8) Uani 1 1 d . . .
H2 H 0.2845(12) 0.088(3) 0.1809(8) 0.065(6) Uiso 1 1 d . . .
H3 H 0.2643(13) 0.447(3) 0.1082(9) 0.077(7) Uiso 1 1 d . . .
H4 H 0.3746(12) 0.499(3) 0.1798(8) 0.071(6) Uiso 1 1 d . . .
H6 H 0.5221(16) 0.473(4) 0.1167(11) 0.107(9) Uiso 1 1 d . . .
H7 H 0.6722(18) 0.312(4) 0.1110(11) 0.123(9) Uiso 1 1 d . . .
H8 H 0.6958(18) 0.001(4) 0.1609(11) 0.111(9) Uiso 1 1 d . . .
H9 H 0.5756(14) -0.174(3) 0.2046(9) 0.076(7) Uiso 1 1 d . . .
H10 H 0.4311(14) -0.033(3) 0.2102(9) 0.084(7) Uiso 1 1 d . . .
H18 H 0.2398(16) -0.039(4) 0.2611(10) 0.103(8) Uiso 1 1 d . . .
H19 H 0.1593(18) -0.201(4) 0.3358(12) 0.115(10) Uiso 1 1 d . . .
H20 H 0.030(2) -0.015(5) 0.3769(14) 0.142(11) Uiso 1 1 d . . .
H21 H -0.015(2) 0.320(5) 0.3351(14) 0.155(12) Uiso 1 1 d . . .
H22 H 0.0788(18) 0.493(4) 0.2675(11) 0.115(11) Uiso 1 1 d . . .

loop_
_atom_site_aniso_label
_atom_site_aniso_U_11
_atom_site_aniso_U_22
_atom_site_aniso_U_33
_atom_site_aniso_U_23
_atom_site_aniso_U_13
_atom_site_aniso_U_12
Si1 0.0729(4) 0.0592(3) 0.0600(3) -0.0009(3) 0.0075(3) -0.0041(3)
O1 0.1319(15) 0.0785(11) 0.1081(14) -0.0062(10) 0.0287(11) 0.0271(10)
C1 0.0820(15) 0.0772(15) 0.0689(14) -0.0105(13) 0.0023(12) 0.0144(13)
C2 0.0797(15) 0.0614(13) 0.0631(13) -0.0011(11) 0.0131(11) 0.0055(11)
C3 0.0740(14) 0.0604(13) 0.0599(12) 0.0028(10) 0.0035(11) 0.0040(11)
C4 0.0759(14) 0.0612(12) 0.0595(12) -0.0030(11) 0.0017(11) 0.0005(12)
C5 0.0701(14) 0.0735(13) 0.0502(11) -0.0032(10) -0.0018(11) -0.0019(11)
C6 0.0817(18) 0.0917(18) 0.0783(16) 0.0140(15) 0.0022(14) -0.0007(15)
C7 0.0771(19) 0.145(3) 0.0911(19) 0.0323(19) 0.0090(16) 0.0015(18)
C8 0.078(2) 0.154(3) 0.0705(17) 0.0121(17) 0.0028(16) 0.0241(19)
C9 0.104(2) 0.095(2) 0.0641(15) 0.0137(14) -0.0032(15) 0.0256(16)
C10 0.0824(17) 0.0811(15) 0.0632(13) 0.0097(12) 0.0047(13) 0.0061(13)
C11 0.115(2) 0.099(2) 0.0771(15) -0.0099(14) 0.0271(14) -0.0269(15)
C12 0.1101(19) 0.0714(17) 0.1069(19) -0.0174(13) -0.0120(16) 0.0093(13)
C13 0.099(2) 0.133(2) 0.095(2) -0.0340(17) -0.0040(16) -0.0192(16)
C14 0.0936(19) 0.170(3) 0.110(2) 0.001(2) 0.0147(17) -0.0523(18)
C15 0.102(2) 0.129(3) 0.146(3) -0.019(2) -0.039(2) 0.0218(18)
C16 0.0774(15) 0.0831(17) 0.0695(14) -0.0071(11) 0.0007(12) -0.0022(11)
C17 0.0674(14) 0.1003(17) 0.0563(12) -0.0147(12) 0.0057(11) 0.0055(12)
C18 0.0895(19) 0.105(2) 0.0822(17) 0.0034(16) 0.0243(16) 0.0042(16)
C19 0.115(2) 0.135(3) 0.095(2) 0.017(2) 0.0315(19) -0.007(2)
C20 0.106(3) 0.193(4) 0.080(2) -0.011(2) 0.028(2) -0.028(3)
C21 0.091(2) 0.205(4) 0.096(2) -0.027(3) 0.028(2) 0.021(3)
C22 0.0943(19) 0.131(3) 0.0791(17) -0.0185(19) 0.0154(15) 0.0204(19)

loop_
_atom_type_symbol
_atom_type_description
_atom_type_scat_dispersion_real
_atom_type_scat_dispersion_imag
_atom_type_scat_source
C C 0.0180 0.0090 'International Tables Vol C Tables 4.2.6.8 and 6.1.1.4'
H H 0.0000 0.0000 'International Tables Vol C Tables 4.2.6.8 and 6.1.1.4'
O O 0.0490 0.0320 'International Tables Vol C Tables 4.2.6.8 and 6.1.1.4'
Si Si 0.2540 0.3300 'International Tables Vol C Tables 4.2.6.8 and 6.1.1.4'

loop_
_geom_angle_atom_site_label_1
_geom_angle_atom_site_label_2
_geom_angle_atom_site_label_3
_geom_angle
_geom_angle_site_symmetry_1
_geom_angle_site_symmetry_3
_geom_angle_publ_flag
C11 Si1 C12 108.55(12) . . ?
C11 Si1 C3 108.47(10) . . ?
C12 Si1 C3 112.46(11) . . ?
C11 Si1 C16 110.22(11) . . ?
C12 Si1 C16 110.31(11) . . ?
C3 Si1 C16 106.82(10) . . ?
O1 C1 C17 120.1(2) . . ?
O1 C1 C2 119.4(2) . . ?
C17 C1 C2 120.4(2) . . ?
C1 C2 C4 117.3(2) . . ?
C1 C2 C3 117.2(2) . . ?
C4 C2 C3 59.41(14) . . ?
C1 C2 H2 115.2(12) . . ?
C4 C2 H2 118.7(11) . . ?
C3 C2 H2 117.7(12) . . ?
C4 C3 C2 59.48(14) . . ?
C4 C3 Si1 128.51(16) . . ?
C2 C3 Si1 124.02(16) . . ?
C4 C3 H3 112.9(13) . . ?
C2 C3 H3 108.4(13) . . ?
Si1 C3 H3 112.6(13) . . ?
C5 C4 C3 122.75(18) . . ?
C5 C4 C2 123.08(19) . . ?
C3 C4 C2 61.11(13) . . ?
C5 C4 H4 113.6(11) . . ?
C3 C4 H4 114.6(11) . . ?
C2 C4 H4 111.9(11) . . ?
C10 C5 C6 117.3(2) . . ?
C10 C5 C4 124.1(2) . . ?
C6 C5 C4 118.6(2) . . ?
C7 C6 C5 121.7(3) . . ?
C7 C6 H6 122.0(15) . . ?
C5 C6 H6 116.3(15) . . ?
C6 C7 C8 120.0(3) . . ?
C6 C7 H7 123.2(15) . . ?
C8 C7 H7 116.8(15) . . ?
C9 C8 C7 119.5(3) . . ?
C9 C8 H8 122.0(16) . . ?
C7 C8 H8 118.1(16) . . ?
C8 C9 C10 121.0(3) . . ?
C8 C9 H9 121.5(14) . . ?
C10 C9 H9 117.3(14) . . ?
C5 C10 C9 120.6(2) . . ?
C5 C10 H10 120.4(12) . . ?
C9 C10 H10 119.0(12) . . ?
Si1 C11 H11A 109.5 . . ?
Si1 C11 H11B 109.5 . . ?
H11A C11 H11B 109.5 . . ?
Si1 C11 H11C 109.5 . . ?
H11A C11 H11C 109.5 . . ?
H11B C11 H11C 109.5 . . ?
Si1 C12 H12A 109.5 . . ?
Si1 C12 H12B 109.5 . . ?
H12A C12 H12B 109.5 . . ?
Si1 C12 H12C 109.5 . . ?
H12A C12 H12C 109.5 . . ?
H12B C12 H12C 109.5 . . ?
C16 C13 H13A 109.5 . . ?
C16 C13 H13B 109.5 . . ?
H13A C13 H13B 109.5 . . ?
C16 C13 H13C 109.5 . . ?
H13A C13 H13C 109.5 . . ?
H13B C13 H13C 109.5 . . ?
C16 C14 H14A 109.5 . . ?
C16 C14 H14B 109.5 . . ?
H14A C14 H14B 109.5 . . ?
C16 C14 H14C 109.5 . . ?
H14A C14 H14C 109.5 . . ?
H14B C14 H14C 109.5 . . ?
C16 C15 H15A 109.5 . . ?
C16 C15 H15B 109.5 . . ?
H15A C15 H15B 109.5 . . ?
C16 C15 H15C 109.5 . . ?
H15A C15 H15C 109.5 . . ?
H15B C15 H15C 109.5 . . ?
C15 C16 C13 108.1(2) . . ?
C15 C16 C14 108.2(2) . . ?
C13 C16 C14 108.0(2) . . ?
C15 C16 Si1 111.50(17) . . ?
C13 C16 Si1 111.08(16) . . ?
C14 C16 Si1 109.90(16) . . ?
C18 C17 C22 118.1(3) . . ?
C18 C17 C1 123.4(2) . . ?
C22 C17 C1 118.5(3) . . ?
C17 C18 C19 120.9(3) . . ?
C17 C18 H18 120.1(14) . . ?
C19 C18 H18 119.0(14) . . ?
C20 C19 C18 120.4(4) . . ?
C20 C19 H19 122.4(16) . . ?
C18 C19 H19 117.1(16) . . ?
C19 C20 C21 119.5(4) . . ?
C19 C20 H20 122.4(18) . . ?
C21 C20 H20 118.0(18) . . ?
C20 C21 C22 120.9(3) . . ?
C20 C21 H21 123(2) . . ?
C22 C21 H21 116(2) . . ?
C21 C22 C17 120.2(4) . . ?
C21 C22 H22 124.5(16) . . ?
C17 C22 H22 114.9(17) . . ?

loop_
_geom_bond_atom_site_label_1
_geom_bond_atom_site_label_2
_geom_bond_distance
_geom_bond_site_symmetry_2
_geom_bond_publ_flag
Si1 C11 1.853(2) . ?
Si1 C12 1.859(2) . ?
Si1 C3 1.862(2) . ?
Si1 C16 1.875(2) . ?
O1 C1 1.226(2) . ?
C1 C17 1.487(3) . ?
C1 C2 1.490(3) . ?
C2 C4 1.503(3) . ?
C2 C3 1.528(3) . ?
C2 H2 0.940(19) . ?
C3 C4 1.502(3) . ?
C3 H3 0.92(2) . ?
C4 C5 1.488(3) . ?
C4 H4 0.980(19) . ?
C5 C10 1.382(3) . ?
C5 C6 1.392(3) . ?
C6 C7 1.367(3) . ?
C6 H6 0.92(2) . ?
C7 C8 1.372(4) . ?
C7 H7 0.99(3) . ?
C8 C9 1.357(4) . ?
C8 H8 0.91(3) . ?
C9 C10 1.383(3) . ?
C9 H9 0.88(2) . ?
C10 H10 1.00(2) . ?
C11 H11A 0.9600 . ?
C11 H11B 0.9600 . ?
C11 H11C 0.9600 . ?
C12 H12A 0.9600 . ?
C12 H12B 0.9600 . ?
C12 H12C 0.9600 . ?
C13 C16 1.538(3) . ?
C13 H13A 0.9600 . ?
C13 H13B 0.9600 . ?
C13 H13C 0.9600 . ?
C14 C16 1.542(3) . ?
C14 H14A 0.9600 . ?
C14 H14B 0.9600 . ?
C14 H14C 0.9600 . ?
C15 C16 1.532(3) . ?
C15 H15A 0.9600 . ?
C15 H15B 0.9600 . ?
C15 H15C 0.9600 . ?
C17 C18 1.371(3) . ?
C17 C22 1.387(3) . ?
C18 C19 1.386(4) . ?
C18 H18 0.99(2) . ?
C19 C20 1.355(5) . ?
C19 H19 1.00(3) . ?
C20 C21 1.362(5) . ?
C20 H20 0.99(3) . ?
C21 C22 1.376(5) . ?
C21 H21 0.96(3) . ?
C22 H22 0.97(2) . ?
